data_1552209
loop_
_publ_author_name
'El Abbassi, Maria'
'Zwick, Patrick'
'Rates, Alfredo'
'Stefani, Davide'
'Prescimone, Alessandro'
'Mayor, Marcel'
'van der Zant, Herre S. J.'
'Duli\'c, Diana'

_publ_section_title
;
 Unravelling the conductance path through single-porphyrin junctions
;
_journal_name_full 'Chemical Science'
_journal_paper_doi 10.1039/C9SC02497B
_journal_year 2019
_chemical_absolute_configuration ad
_chemical_compound_source 'Patrick Zwick'
_chemical_formula_moiety 'C62 H78 N4 O1 Si2'
_chemical_formula_sum 'C62 H78 N4 O Si2'
_chemical_formula_weight 951.50
_chemical_melting_point ?
_chemical_name_systematic 5,15-bis(3,5-di-tert-butylphenyl)-10,20-bis((trimethylsilyl)ethynyl)-porphyrin
_space_group_IT_number 33
_space_group_name_Hall 'P 2c -2n'
_space_group_name_H-M_alt 'P n a 21'
_symmetry_cell_setting orthorhombic
_symmetry_space_group_name_Hall 'P 2c -2n'
_symmetry_space_group_name_H-M 'P n a 21'
_atom_sites_solution_hydrogens difmap
_atom_sites_solution_primary other
_audit_creation_date 2018-06-11
_audit_creation_method CRYSTALS_ver_14.61_build_6949
_audit_update_record
;
2019-04-16 deposited with the CCDC.    2019-08-13 downloaded from the CCDC.
;
_cell_angle_alpha 90
_cell_angle_beta 90
_cell_angle_gamma 90
_cell_formula_units_Z 4
_cell_length_a 31.3225(13)
_cell_length_b 12.3379(5)
_cell_length_c 14.6291(6)
_cell_measurement_reflns_used 9934
_cell_measurement_temperature 123
_cell_measurement_theta_max 69.52
_cell_measurement_theta_min 3.85
_cell_volume 5653.5(4)
_computing_cell_refinement 'Apex2 (Bruker AXS, 2006)'
_computing_data_collection 'Apex2 (Bruker AXS, 2006)'
_computing_data_reduction 'Apex2 (Bruker AXS, 2006)'
_computing_molecular_graphics 'CAMERON (Watkin et al., 1996)'
_computing_publication_material 'CRYSTALS (Betteridge et al., 2003)'
_computing_structure_refinement 'CRYSTALS (Betteridge et al., 2003)'
_computing_structure_solution 'Superflip (Palatinus & Chapuis, 2007)'
_diffrn_ambient_temperature 123
_diffrn_measured_fraction_theta_full 0.999
_diffrn_measured_fraction_theta_max 0.983
_diffrn_measurement_device Area
_diffrn_measurement_device_type 'Bruker Kappa Apex2'
_diffrn_measurement_method '\f & \w scans'
_diffrn_radiation_monochromator graphite
_diffrn_radiation_type 'Cu K\a'
_diffrn_radiation_wavelength 1.54180
_diffrn_reflns_av_R_equivalents 0.060
_diffrn_reflns_av_unetI/netI 0.084
_diffrn_reflns_limit_h_max 38
_diffrn_reflns_limit_h_min -36
_diffrn_reflns_limit_k_max 11
_diffrn_reflns_limit_k_min -14
_diffrn_reflns_limit_l_max 17
_diffrn_reflns_limit_l_min -12
_diffrn_reflns_number 60949
_diffrn_reflns_theta_full 68.000
_diffrn_reflns_theta_max 70.339
_diffrn_reflns_theta_min 2.821
_diffrn_standards_interval_time 70
_diffrn_standards_number 0
_exptl_absorpt_coefficient_mu 0.889
_exptl_absorpt_correction_T_max 0.97
_exptl_absorpt_correction_T_min 0.88
_exptl_absorpt_correction_type multi-scan
_exptl_absorpt_process_details 'SADABS (Siemens, 1996)'
_exptl_crystal_colour red
_exptl_crystal_density_diffrn 1.118
_exptl_crystal_density_meas ?
_exptl_crystal_density_method 'not measured'
_exptl_crystal_description plate
_exptl_crystal_F_000 2056
_exptl_crystal_recrystallization_method
; 
THF / MeOH
;
_exptl_crystal_size_max 0.140
_exptl_crystal_size_mid 0.130
_exptl_crystal_size_min 0.040
_refine_diff_density_max 0.39
_refine_diff_density_min -0.33
_refine_ls_abs_structure_details
; 
 Parsons, Flack & Wagner (2013), 
 3507 Friedel Pairs 
;
_refine_ls_abs_structure_Flack 0.050(16)
_refine_ls_extinction_method None
_refine_ls_goodness_of_fit_ref 0.9893
_refine_ls_hydrogen_treatment mixed
_refine_ls_matrix_type full
_refine_ls_number_parameters 631
_refine_ls_number_reflns 9436
_refine_ls_number_restraints 9
_refine_ls_R_factor_all 0.0730
_refine_ls_R_factor_gt 0.0568
_refine_ls_shift/su_max 0.0006830
_refine_ls_shift/su_mean 0.0000394
_refine_ls_structure_factor_coef Fsqd
_refine_ls_weighting_details
;
 Method= Modified Sheldrick 
 w=1/[\s^2^(F^2^) + ( 0.08P)^2^ + 1.87P] 
 ,where P=(max(Fo^2^,0) + 2Fc^2^)/3 
;
_refine_ls_weighting_scheme calc
_refine_ls_wR_factor_all 0.1460
_refine_ls_wR_factor_gt 0.1336
_refine_ls_wR_factor_ref 0.1460
_reflns_limit_h_max 38
_reflns_limit_h_min 0
_reflns_limit_k_max 14
_reflns_limit_k_min 0
_reflns_limit_l_max 17
_reflns_limit_l_min -12
_reflns_number_gt 7659
_reflns_number_total 9480
_reflns_threshold_expression I>2.0\s(I)
_oxford_diffrn_Wilson_B_factor 0.00
_oxford_diffrn_Wilson_scale 0.00
_oxford_refine_ls_r_factor_ref 0.0730
_oxford_refine_ls_scale 0.073337(18)
_oxford_reflns_number_all 9436
_oxford_structure_analysis_title 'ortho in Pna2(1)'
_cod_data_source_file c9sc02497b2.cif
_cod_data_source_block ZWP368_123K
_cod_depositor_comments
;
The following automatic conversions were performed:

'_chemical_melting_point' value 'not measured' was changed to '?' -
the value is undefined or not given.

'_exptl_crystal_density_meas' value 'not measured' was changed to '?'
- the value is perceived as not measured.

Automatic conversion script
Id: cif_fix_values 4973 2017-02-22 13:04:09Z antanas 
;
_cod_original_sg_symbol_H-M 'P n a 21 '
_cod_original_formula_sum 'C62 H78 N4 O1 Si2'
_cod_database_code 1552209
_oxford_refine_reflns_threshold_expression_ref I>-3.0\s(I)
_oxford_hooft_y 0.034(16)
_oxford_bijvoet_difference 0.050(16)
_oxford_refined_flack_x 0.01(3)

loop_
_symmetry_equiv_pos_as_xyz
x,y,z
-x,-y,z+1/2
-x+1/2,y+1/2,z+1/2
x+1/2,-y+1/2,z

loop_
_atom_site_label
_atom_site_type_symbol
_atom_site_fract_x
_atom_site_fract_y
_atom_site_fract_z
_atom_site_U_iso_or_equiv
_atom_site_occupancy
_atom_site_adp_type
_atom_site_refinement_flags_posn
Si1 Si 0.62377(3) 1.06034(7) 0.86183(9) 0.0380 1.0000 Uani .
C2 C 0.64216(12) 0.9262(3) 0.8217(3) 0.0380 1.0000 Uani .
C3 C 0.65257(10) 0.8406(3) 0.7920(3) 0.0316 1.0000 Uani .
C4 C 0.66601(10) 0.7381(2) 0.7545(2) 0.0280 1.0000 Uani .
C5 C 0.63461(10) 0.6729(2) 0.7116(2) 0.0264 1.0000 Uani .
N6 N 0.64153(8) 0.5761(2) 0.66945(19) 0.0254 1.0000 Uani .
C7 C 0.60223(10) 0.5427(2) 0.6396(2) 0.0244 1.0000 Uani .
C8 C 0.59353(10) 0.4451(2) 0.5937(2) 0.0254 1.0000 Uani .
C9 C 0.62390(10) 0.3658(2) 0.5725(2) 0.0248 1.0000 Uani D
N10 N 0.66624(8) 0.3666(2) 0.59671(19) 0.0246 1.0000 Uani D
C11 C 0.68598(10) 0.2760(2) 0.5643(2) 0.0253 1.0000 Uani D
C12 C 0.72965(10) 0.2486(2) 0.5757(2) 0.0274 1.0000 Uani .
C13 C 0.76042(10) 0.3152(2) 0.6171(2) 0.0267 1.0000 Uani .
N14 N 0.75295(8) 0.4123(2) 0.6592(2) 0.0257 1.0000 Uani .
C15 C 0.79166(10) 0.4432(3) 0.6928(2) 0.0274 1.0000 Uani .
C16 C 0.80044(10) 0.5375(2) 0.7438(2) 0.0261 1.0000 Uani .
C17 C 0.77091(10) 0.6203(2) 0.7615(2) 0.0276 1.0000 Uani D
N18 N 0.72890(8) 0.6202(2) 0.7334(2) 0.0268 1.0000 Uani D
C19 C 0.70915(11) 0.7123(2) 0.7649(3) 0.0303 1.0000 Uani D
C20 C 0.74054(11) 0.7746(3) 0.8123(3) 0.0344 1.0000 Uani .
C21 C 0.77768(11) 0.7189(3) 0.8109(3) 0.0334 1.0000 Uani .
C22 C 0.84384(10) 0.5474(2) 0.7867(2) 0.0265 1.0000 Uani .
C23 C 0.85477(10) 0.4749(2) 0.8558(2) 0.0290 1.0000 Uani .
C24 C 0.89439(10) 0.4789(3) 0.8992(2) 0.0285 1.0000 Uani .
C25 C 0.90549(12) 0.4016(3) 0.9778(3) 0.0352 1.0000 Uani .
C26 C 0.8872(3) 0.4457(4) 1.0631(4) 0.0931 1.0000 Uani .
C27 C 0.95304(17) 0.3877(6) 0.9889(5) 0.1071 1.0000 Uani .
C28 C 0.8883(2) 0.2880(4) 0.9606(4) 0.0774 1.0000 Uani .
C29 C 0.92306(9) 0.5591(2) 0.8694(2) 0.0289 1.0000 Uani .
C30 C 0.91302(10) 0.6328(2) 0.8009(2) 0.0281 1.0000 Uani .
C31 C 0.87303(10) 0.6253(2) 0.7597(2) 0.0293 1.0000 Uani .
C32 C 0.94516(11) 0.7182(3) 0.7676(3) 0.0333 1.0000 Uani .
C33 C 0.92388(12) 0.8300(3) 0.7632(3) 0.0486 1.0000 Uani .
C34 C 0.98385(11) 0.7277(3) 0.8320(3) 0.0398 1.0000 Uani .
C35 C 0.96134(14) 0.6831(3) 0.6734(3) 0.0504 1.0000 Uani .
C36 C 0.82466(10) 0.3649(3) 0.6688(3) 0.0339 1.0000 Uani .
C37 C 0.80513(11) 0.2858(3) 0.6218(3) 0.0350 1.0000 Uani .
C38 C 0.74285(11) 0.1436(3) 0.5446(3) 0.0335 1.0000 Uani .
C39 C 0.75538(11) 0.0551(3) 0.5258(3) 0.0383 1.0000 Uani .
Si40 Si 0.77970(3) -0.08069(8) 0.50785(10) 0.0413 1.0000 Uani .
C41 C 0.74049(18) -0.1864(4) 0.5376(5) 0.0867 1.0000 Uani .
C42 C 0.79695(17) -0.0929(4) 0.3888(3) 0.0642 1.0000 Uani .
C43 C 0.82604(17) -0.0922(4) 0.5876(4) 0.0653 1.0000 Uani .
C44 C 0.65466(10) 0.2139(2) 0.5167(2) 0.0299 1.0000 Uani .
C45 C 0.61726(10) 0.2682(2) 0.5215(2) 0.0293 1.0000 Uani .
C46 C 0.54830(10) 0.4207(2) 0.5686(2) 0.0271 1.0000 Uani .
C47 C 0.52779(10) 0.3323(3) 0.6090(2) 0.0301 1.0000 Uani .
C48 C 0.48532(11) 0.3098(3) 0.5928(3) 0.0355 1.0000 Uani .
C49 C 0.46354(10) 0.3761(3) 0.5322(3) 0.0362 1.0000 Uani .
C50 C 0.48259(11) 0.4645(3) 0.4885(2) 0.0333 1.0000 Uani .
C51 C 0.52537(10) 0.4856(2) 0.5081(2) 0.0318 1.0000 Uani .
C52 C 0.45720(13) 0.5386(3) 0.4246(3) 0.0420 1.0000 Uani .
C53 C 0.48224(15) 0.5580(4) 0.3378(3) 0.0571 1.0000 Uani .
C54 C 0.44893(18) 0.6460(4) 0.4753(4) 0.0681 1.0000 Uani .
C55 C 0.41388(13) 0.4901(4) 0.3983(3) 0.0539 1.0000 Uani .
C56 C 0.46163(13) 0.2174(4) 0.6432(3) 0.0509 1.0000 Uani .
C57 C 0.44193(17) 0.1402(4) 0.5736(4) 0.0660 1.0000 Uani .
C58 C 0.42658(14) 0.2700(4) 0.7027(3) 0.0610 1.0000 Uani .
C59 C 0.49042(16) 0.1537(4) 0.7066(4) 0.0620 1.0000 Uani .
C60 C 0.56979(10) 0.6216(2) 0.6651(2) 0.0279 1.0000 Uani .
C61 C 0.58980(10) 0.7024(3) 0.7084(2) 0.0295 1.0000 Uani .
C62 C 0.56476(14) 1.0502(4) 0.8706(4) 0.0637 1.0000 Uani .
C63 C 0.63773(17) 1.1634(3) 0.7759(3) 0.0567 1.0000 Uani .
C64 C 0.64842(17) 1.0903(4) 0.9744(3) 0.0573 1.0000 Uani .
O65 O 0.74891(12) 0.5597(4) 0.3777(3) 0.0819 1.0000 Uani .
C66 C 0.7295(2) 0.6012(6) 0.2983(4) 0.0885 1.0000 Uani .
C67 C 0.6825(2) 0.5937(5) 0.3092(4) 0.0810 1.0000 Uani .
C68 C 0.67698(18) 0.5164(5) 0.3882(5) 0.0777 1.0000 Uani .
C69 C 0.7166(2) 0.5269(5) 0.4390(4) 0.0695 1.0000 Uani .
H201 H 0.7365 0.8416 0.8399 0.0435 1.0000 Uiso R
H211 H 0.8036 0.7399 0.8379 0.0423 1.0000 Uiso R
H231 H 0.8352 0.4208 0.8747 0.0377 1.0000 Uiso R
H261 H 0.8915 0.3947 1.1115 0.1511 1.0000 Uiso R
H262 H 0.9025 0.5116 1.0770 0.1508 1.0000 Uiso R
H263 H 0.8573 0.4590 1.0549 0.1515 1.0000 Uiso R
H271 H 0.9575 0.3409 1.0415 0.1550 1.0000 Uiso R
H272 H 0.9656 0.4579 0.9992 0.1554 1.0000 Uiso R
H273 H 0.9643 0.3549 0.9336 0.1552 1.0000 Uiso R
H281 H 0.8948 0.2432 1.0138 0.1190 1.0000 Uiso R
H282 H 0.9027 0.2579 0.9065 0.1197 1.0000 Uiso R
H283 H 0.8575 0.2946 0.9521 0.1191 1.0000 Uiso R
H291 H 0.9496 0.5637 0.8974 0.0368 1.0000 Uiso R
H311 H 0.8646 0.6734 0.7133 0.0383 1.0000 Uiso R
H333 H 0.9452 0.8838 0.7515 0.0815 1.0000 Uiso R
H332 H 0.9085 0.8493 0.8188 0.0821 1.0000 Uiso R
H331 H 0.9044 0.8308 0.7126 0.0819 1.0000 Uiso R
H341 H 1.0019 0.7845 0.8100 0.0640 1.0000 Uiso R
H342 H 0.9998 0.6621 0.8300 0.0643 1.0000 Uiso R
H343 H 0.9746 0.7420 0.8942 0.0644 1.0000 Uiso R
H353 H 0.9797 0.7373 0.6462 0.0820 1.0000 Uiso R
H352 H 0.9767 0.6155 0.6774 0.0823 1.0000 Uiso R
H351 H 0.9378 0.6742 0.6310 0.0816 1.0000 Uiso R
H361 H 0.8536 0.3693 0.6837 0.0451 1.0000 Uiso R
H371 H 0.8173 0.2240 0.5962 0.0440 1.0000 Uiso R
H411 H 0.7566 -0.2507 0.5510 0.1300 1.0000 Uiso R
H412 H 0.7248 -0.1609 0.5900 0.1305 1.0000 Uiso R
H413 H 0.7236 -0.1933 0.4828 0.1303 1.0000 Uiso R
H421 H 0.8117 -0.1611 0.3856 0.1025 1.0000 Uiso R
H422 H 0.8172 -0.0328 0.3749 0.1024 1.0000 Uiso R
H423 H 0.7710 -0.0946 0.3513 0.1021 1.0000 Uiso R
H431 H 0.8422 -0.1564 0.5725 0.1020 1.0000 Uiso R
H432 H 0.8437 -0.0260 0.5805 0.1020 1.0000 Uiso R
H433 H 0.8152 -0.0987 0.6499 0.1022 1.0000 Uiso R
H441 H 0.6594 0.1465 0.4862 0.0378 1.0000 Uiso R
H451 H 0.5915 0.2472 0.4952 0.0379 1.0000 Uiso R
H471 H 0.5440 0.2883 0.6483 0.0386 1.0000 Uiso R
H491 H 0.4340 0.3607 0.5200 0.0436 1.0000 Uiso R
H511 H 0.5393 0.5446 0.4789 0.0400 1.0000 Uiso R
H531 H 0.4672 0.6066 0.2966 0.0890 1.0000 Uiso R
H532 H 0.5097 0.5891 0.3511 0.0893 1.0000 Uiso R
H533 H 0.4874 0.4912 0.3042 0.0890 1.0000 Uiso R
H541 H 0.4297 0.6895 0.4391 0.1129 1.0000 Uiso R
H542 H 0.4765 0.6836 0.4827 0.1132 1.0000 Uiso R
H543 H 0.4354 0.6308 0.5352 0.1133 1.0000 Uiso R
H551 H 0.4029 0.5370 0.3511 0.0901 1.0000 Uiso R
H552 H 0.3956 0.4913 0.4517 0.0901 1.0000 Uiso R
H553 H 0.4182 0.4164 0.3753 0.0899 1.0000 Uiso R
H571 H 0.4246 0.0840 0.6020 0.1069 1.0000 Uiso R
H572 H 0.4656 0.1077 0.5402 0.1076 1.0000 Uiso R
H573 H 0.4240 0.1817 0.5310 0.1059 1.0000 Uiso R
H581 H 0.4111 0.2147 0.7355 0.1002 1.0000 Uiso R
H582 H 0.4397 0.3198 0.7449 0.0999 1.0000 Uiso R
H583 H 0.4081 0.3115 0.6621 0.0998 1.0000 Uiso R
H591 H 0.4723 0.1024 0.7413 0.1022 1.0000 Uiso R
H592 H 0.5048 0.2028 0.7493 0.1017 1.0000 Uiso R
H593 H 0.5119 0.1136 0.6710 0.1022 1.0000 Uiso R
H601 H 0.5403 0.6152 0.6529 0.0344 1.0000 Uiso R
H611 H 0.5774 0.7658 0.7335 0.0370 1.0000 Uiso R
H623 H 0.5537 1.1201 0.8861 0.0993 1.0000 Uiso R
H622 H 0.5572 0.9978 0.9174 0.0993 1.0000 Uiso R
H621 H 0.5548 1.0280 0.8103 0.0993 1.0000 Uiso R
H631 H 0.6296 1.2319 0.7985 0.0894 1.0000 Uiso R
H632 H 0.6680 1.1604 0.7674 0.0886 1.0000 Uiso R
H633 H 0.6235 1.1482 0.7201 0.0889 1.0000 Uiso R
H641 H 0.6378 1.1599 0.9951 0.0912 1.0000 Uiso R
H642 H 0.6790 1.0961 0.9673 0.0902 1.0000 Uiso R
H643 H 0.6425 1.0337 1.0197 0.0920 1.0000 Uiso R
H661 H 0.7373 0.6760 0.2904 0.1084 1.0000 Uiso R
H662 H 0.7379 0.5593 0.2444 0.1086 1.0000 Uiso R
H671 H 0.6711 0.6660 0.3245 0.1040 1.0000 Uiso R
H672 H 0.6678 0.5653 0.2546 0.1031 1.0000 Uiso R
H681 H 0.6751 0.4429 0.3651 0.0988 1.0000 Uiso R
H682 H 0.6521 0.5332 0.4267 0.0981 1.0000 Uiso R
H691 H 0.7132 0.5840 0.4841 0.0847 1.0000 Uiso R
H692 H 0.7258 0.4585 0.4659 0.0846 1.0000 Uiso R
H181 H 0.7165(6) 0.5678(19) 0.707(2) 0.036(2) 1.0000 Uiso D
H101 H 0.6781(6) 0.415(2) 0.631(2) 0.030(2) 1.0000 Uiso D

loop_
_atom_site_aniso_label
_atom_site_aniso_U_11
_atom_site_aniso_U_22
_atom_site_aniso_U_33
_atom_site_aniso_U_23
_atom_site_aniso_U_13
_atom_site_aniso_U_12
Si1 0.0427(5) 0.0249(4) 0.0464(6) -0.0037(4) 0.0031(5) 0.0019(4)
C2 0.0360(18) 0.0306(17) 0.047(2) -0.0063(16) -0.0048(16) 0.0036(14)
C3 0.0259(16) 0.0307(16) 0.0383(18) -0.0013(14) -0.0069(14) 0.0027(13)
C4 0.0301(17) 0.0216(14) 0.0324(17) -0.0031(13) -0.0019(14) 0.0019(12)
C5 0.0219(15) 0.0221(14) 0.0354(18) 0.0035(13) -0.0007(13) 0.0004(11)
N6 0.0245(13) 0.0208(11) 0.0310(14) -0.0013(11) -0.0043(11) -0.0012(10)
C7 0.0215(15) 0.0247(14) 0.0272(16) 0.0015(12) 0.0022(12) -0.0006(11)
C8 0.0235(15) 0.0238(14) 0.0289(16) 0.0002(13) -0.0008(13) -0.0029(11)
C9 0.0220(14) 0.0255(14) 0.0269(16) -0.0022(12) -0.0006(12) -0.0004(11)
N10 0.0220(13) 0.0233(12) 0.0284(14) -0.0023(11) -0.0018(11) -0.0011(10)
C11 0.0223(15) 0.0232(14) 0.0304(16) -0.0024(12) 0.0019(12) -0.0001(12)
C12 0.0274(16) 0.0230(14) 0.0319(17) -0.0012(13) 0.0006(13) 0.0010(12)
C13 0.0236(16) 0.0239(14) 0.0325(18) -0.0007(13) -0.0017(13) 0.0022(12)
N14 0.0218(12) 0.0239(12) 0.0313(14) -0.0000(11) -0.0025(11) 0.0004(10)
C15 0.0211(15) 0.0288(15) 0.0322(17) 0.0007(14) -0.0021(13) 0.0000(12)
C16 0.0212(15) 0.0244(14) 0.0326(17) 0.0012(13) -0.0019(13) 0.0004(12)
C17 0.0258(16) 0.0234(13) 0.0337(18) -0.0008(13) -0.0048(13) -0.0016(12)
N18 0.0229(13) 0.0203(11) 0.0373(16) -0.0040(11) -0.0049(11) -0.0001(10)
C19 0.0303(17) 0.0235(14) 0.0372(19) -0.0051(14) -0.0044(14) 0.0010(12)
C20 0.0345(18) 0.0252(14) 0.044(2) -0.0087(15) -0.0073(16) 0.0012(13)
C21 0.0276(17) 0.0301(16) 0.043(2) -0.0080(15) -0.0098(15) -0.0023(13)
C22 0.0218(15) 0.0269(14) 0.0309(17) -0.0049(13) -0.0040(13) 0.0011(12)
C23 0.0259(15) 0.0279(14) 0.0331(17) -0.0031(14) 0.0013(14) 0.0001(12)
C24 0.0236(15) 0.0307(15) 0.0312(17) -0.0049(14) -0.0012(13) 0.0062(12)
C25 0.0336(18) 0.0361(17) 0.0358(19) 0.0041(15) -0.0069(15) 0.0031(14)
C26 0.183(7) 0.056(3) 0.040(3) 0.012(2) 0.014(4) 0.054(4)
C27 0.045(3) 0.153(6) 0.124(6) 0.102(5) -0.012(3) 0.007(3)
C28 0.119(5) 0.041(2) 0.072(4) 0.007(2) -0.042(3) 0.003(3)
C29 0.0208(14) 0.0314(14) 0.0344(17) -0.0048(14) -0.0023(14) 0.0052(12)
C30 0.0232(15) 0.0280(14) 0.0332(18) -0.0059(14) 0.0010(13) -0.0000(12)
C31 0.0274(17) 0.0267(15) 0.0337(17) 0.0000(13) -0.0008(14) 0.0016(12)
C32 0.0272(17) 0.0309(16) 0.042(2) 0.0003(15) 0.0009(15) -0.0048(13)
C33 0.036(2) 0.0331(18) 0.076(3) 0.007(2) -0.011(2) -0.0093(16)
C34 0.0276(17) 0.0429(19) 0.049(2) 0.0034(17) -0.0010(15) -0.0070(15)
C35 0.055(2) 0.053(2) 0.043(2) 0.0040(19) 0.014(2) -0.0172(19)
C36 0.0200(15) 0.0342(16) 0.048(2) -0.0037(15) -0.0039(15) 0.0066(13)
C37 0.0285(17) 0.0316(16) 0.045(2) -0.0087(15) -0.0019(15) 0.0088(13)
C38 0.0278(16) 0.0317(17) 0.041(2) -0.0032(15) -0.0015(15) -0.0019(13)
C39 0.0342(18) 0.0298(16) 0.051(2) -0.0077(16) 0.0029(16) 0.0035(13)
Si40 0.0430(5) 0.0308(4) 0.0501(6) -0.0064(4) -0.0040(5) 0.0110(4)
C41 0.077(4) 0.038(2) 0.146(7) 0.015(3) 0.007(4) -0.001(2)
C42 0.074(3) 0.064(3) 0.055(3) -0.012(2) -0.014(2) 0.031(2)
C43 0.067(3) 0.071(3) 0.057(3) -0.010(2) -0.011(2) 0.031(2)
C44 0.0277(16) 0.0256(14) 0.0366(18) -0.0082(14) -0.0024(14) -0.0013(12)
C45 0.0250(15) 0.0283(14) 0.0345(18) -0.0049(14) -0.0002(14) -0.0066(12)
C46 0.0234(15) 0.0269(14) 0.0309(17) -0.0033(13) 0.0007(13) 0.0009(12)
C47 0.0266(16) 0.0296(15) 0.0341(18) -0.0027(14) 0.0015(13) -0.0023(12)
C48 0.0292(17) 0.0358(17) 0.041(2) -0.0063(16) 0.0045(15) -0.0073(14)
C49 0.0219(15) 0.0433(18) 0.043(2) -0.0128(16) 0.0005(14) -0.0009(13)
C50 0.0287(16) 0.0371(16) 0.0342(19) -0.0095(15) -0.0053(14) 0.0073(14)
C51 0.0322(17) 0.0295(15) 0.0338(18) -0.0043(14) -0.0013(15) -0.0029(12)
C52 0.041(2) 0.0416(19) 0.044(2) -0.0054(17) -0.0139(17) 0.0088(16)
C53 0.054(3) 0.060(3) 0.058(3) 0.015(2) -0.018(2) -0.004(2)
C54 0.081(4) 0.052(2) 0.072(3) -0.012(2) -0.031(3) 0.024(2)
C55 0.040(2) 0.072(3) 0.049(3) -0.004(2) -0.0129(19) 0.010(2)
C56 0.036(2) 0.053(2) 0.064(3) 0.002(2) 0.004(2) -0.0183(18)
C57 0.068(3) 0.059(3) 0.072(3) -0.009(2) 0.011(3) -0.032(2)
C58 0.048(3) 0.079(3) 0.056(3) -0.003(3) 0.011(2) -0.030(2)
C59 0.064(3) 0.050(2) 0.072(3) 0.016(2) 0.001(2) -0.022(2)
C60 0.0205(15) 0.0274(14) 0.0357(18) 0.0002(14) -0.0021(13) 0.0021(12)
C61 0.0262(16) 0.0258(14) 0.0365(19) 0.0024(13) 0.0028(14) 0.0044(12)
C62 0.047(2) 0.047(2) 0.098(4) 0.008(3) 0.006(3) 0.0103(19)
C63 0.082(3) 0.0340(18) 0.054(3) -0.0033(19) 0.005(2) -0.004(2)
C64 0.073(3) 0.047(2) 0.052(3) -0.013(2) -0.003(2) 0.003(2)
O65 0.064(2) 0.113(3) 0.068(3) 0.036(2) -0.0011(19) -0.013(2)
C66 0.076(4) 0.127(5) 0.062(4) 0.029(4) 0.002(3) -0.003(4)
C67 0.086(4) 0.087(4) 0.070(4) 0.008(3) -0.001(3) 0.018(3)
C68 0.068(3) 0.070(3) 0.095(5) 0.019(3) 0.016(3) -0.001(3)
C69 0.089(4) 0.064(3) 0.055(3) 0.006(2) 0.014(3) -0.004(3)

loop_
_atom_type_symbol
_atom_type_scat_dispersion_real
_atom_type_scat_dispersion_imag
_atom_type_scat_Cromer_Mann_a1
_atom_type_scat_Cromer_Mann_b1
_atom_type_scat_Cromer_Mann_a2
_atom_type_scat_Cromer_Mann_b2
_atom_type_scat_Cromer_Mann_a3
_atom_type_scat_Cromer_Mann_b3
_atom_type_scat_Cromer_Mann_a4
_atom_type_scat_Cromer_Mann_b4
_atom_type_scat_Cromer_Mann_c
_atom_type_scat_source
C 0.0181 0.0091 2.3100 20.8439 1.0200 10.2075 1.5886 0.5687 0.8650 51.6512 0.2156 'International Tables Vol C 4.2.6.8 and 6.1.1.4'
H 0.0000 0.0000 0.4930 10.5109 0.3229 26.1257 0.1402 3.1424 0.0408 57.7998 0.0030 'International Tables Vol C 4.2.6.8 and 6.1.1.4'
N 0.0311 0.0180 12.2126 0.0057 3.1322 9.8933 2.0125 28.9975 1.1663 0.5826 -11.5290 'International Tables Vol C 4.2.6.8 and 6.1.1.4'
Si 0.2541 0.3302 6.2915 2.4386 3.0353 32.3337 1.9891 0.6785 1.5410 81.6937 1.1407 'International Tables Vol C 4.2.6.8 and 6.1.1.4'
O 0.0492 0.0322 3.0485 13.2771 2.2868 5.7011 1.5463 0.3239 0.8670 32.9089 0.2508 'International Tables Vol C 4.2.6.8 and 6.1.1.4'

loop_
_geom_angle_atom_site_label_1
_geom_angle_atom_site_label_2
_geom_angle_atom_site_label_3
_geom_angle
_geom_angle_publ_flag
C2 Si1 C62 105.77(19) yes
C2 Si1 C63 109.1(2) yes
C62 Si1 C63 109.3(2) yes
C2 Si1 C64 109.31(19) yes
C62 Si1 C64 111.5(3) yes
C63 Si1 C64 111.7(2) yes
Si1 C2 C3 176.5(4) yes
C2 C3 C4 178.5(4) yes
C3 C4 C5 117.7(3) yes
C3 C4 C19 116.2(3) yes
C5 C4 C19 126.2(3) yes
C4 C5 N6 126.0(3) yes
C4 C5 C61 122.9(3) yes
N6 C5 C61 111.1(3) yes
C5 N6 C7 105.4(3) yes
N6 C7 C8 125.7(3) yes
N6 C7 C60 110.2(3) yes
C8 C7 C60 124.1(3) yes
C7 C8 C9 124.9(3) yes
C7 C8 C46 118.2(3) yes
C9 C8 C46 116.8(3) yes
C8 C9 N10 126.5(3) yes
C8 C9 C45 127.2(3) yes
N10 C9 C45 106.3(3) yes
C9 N10 C11 110.0(3) yes
C9 N10 H101 125.0(12) no
C11 N10 H101 124.8(12) no
N10 C11 C12 126.3(3) yes
N10 C11 C44 107.4(3) yes
C12 C11 C44 126.3(3) yes
C11 C12 C13 125.0(3) yes
C11 C12 C38 117.1(3) yes
C13 C12 C38 117.9(3) yes
C12 C13 N14 126.1(3) yes
C12 C13 C37 122.6(3) yes
N14 C13 C37 111.3(3) yes
C13 N14 C15 104.8(3) yes
N14 C15 C16 126.6(3) yes
N14 C15 C36 111.0(3) yes
C16 C15 C36 122.4(3) yes
C15 C16 C17 124.8(3) yes
C15 C16 C22 117.7(3) yes
C17 C16 C22 117.4(3) yes
C16 C17 N18 125.0(3) yes
C16 C17 C21 127.9(3) yes
N18 C17 C21 107.1(3) yes
C17 N18 C19 109.2(3) yes
C17 N18 H181 125.0(13) no
C19 N18 H181 125.3(13) no
C4 C19 N18 126.0(3) yes
C4 C19 C20 126.6(3) yes
N18 C19 C20 107.3(3) yes
C19 C20 C21 108.2(3) yes
C19 C20 H201 126.7 no
C21 C20 H201 125.1 no
C17 C21 C20 108.2(3) yes
C17 C21 H211 125.1 no
C20 C21 H211 126.7 no
C16 C22 C23 118.3(3) yes
C16 C22 C31 122.3(3) yes
C23 C22 C31 119.4(3) yes
C22 C23 C24 121.8(3) yes
C22 C23 H231 120.3 no
C24 C23 H231 117.9 no
C23 C24 C25 121.4(3) yes
C23 C24 C29 116.9(3) yes
C25 C24 C29 121.7(3) yes
C24 C25 C26 108.4(3) yes
C24 C25 C27 112.0(3) yes
C26 C25 C27 109.5(5) yes
C24 C25 C28 111.6(3) yes
C26 C25 C28 110.0(5) yes
C27 C25 C28 105.2(4) yes
C25 C26 H261 109.1 no
C25 C26 H262 107.1 no
H261 C26 H262 109.2 no
C25 C26 H263 109.7 no
H261 C26 H263 110.1 no
H262 C26 H263 111.5 no
C25 C27 H271 107.1 no
C25 C27 H272 108.6 no
H271 C27 H272 110.6 no
C25 C27 H273 108.5 no
H271 C27 H273 111.0 no
H272 C27 H273 110.9 no
C25 C28 H281 108.4 no
C25 C28 H282 108.6 no
H281 C28 H282 109.4 no
C25 C28 H283 107.1 no
H281 C28 H283 110.7 no
H282 C28 H283 112.5 no
C24 C29 C30 122.6(3) yes
C24 C29 H291 118.6 no
C30 C29 H291 118.7 no
C29 C30 C31 118.2(3) yes
C29 C30 C32 122.0(3) yes
C31 C30 C32 119.8(3) yes
C30 C31 C22 121.1(3) yes
C30 C31 H311 121.6 no
C22 C31 H311 117.3 no
C30 C32 C33 110.2(3) yes
C30 C32 C34 111.9(3) yes
C33 C32 C34 107.4(3) yes
C30 C32 C35 107.9(3) yes
C33 C32 C35 111.1(3) yes
C34 C32 C35 108.2(3) yes
C32 C33 H333 109.1 no
C32 C33 H332 113.5 no
H333 C33 H332 108.9 no
C32 C33 H331 108.6 no
H333 C33 H331 107.5 no
H332 C33 H331 109.1 no
C32 C34 H341 108.4 no
C32 C34 H342 109.2 no
H341 C34 H342 107.6 no
C32 C34 H343 110.6 no
H341 C34 H343 111.1 no
H342 C34 H343 109.9 no
C32 C35 H353 111.8 no
C32 C35 H352 110.8 no
H353 C35 H352 109.0 no
C32 C35 H351 110.9 no
H353 C35 H351 105.5 no
H352 C35 H351 108.7 no
C15 C36 C37 106.4(3) yes
C15 C36 H361 126.4 no
C37 C36 H361 127.2 no
C13 C37 C36 106.5(3) yes
C13 C37 H371 125.5 no
C36 C37 H371 128.0 no
C12 C38 C39 174.5(4) yes
C38 C39 Si40 173.1(4) yes
C39 Si40 C41 109.3(2) yes
C39 Si40 C42 109.2(2) yes
C41 Si40 C42 111.3(3) yes
C39 Si40 C43 107.4(2) yes
C41 Si40 C43 108.5(3) yes
C42 Si40 C43 111.0(2) yes
Si40 C41 H411 106.4 no
Si40 C41 H412 107.3 no
H411 C41 H412 112.0 no
Si40 C41 H413 103.4 no
H411 C41 H413 112.8 no
H412 C41 H413 114.2 no
Si40 C42 H421 105.1 no
Si40 C42 H422 108.7 no
H421 C42 H422 109.6 no
Si40 C42 H423 106.8 no
H421 C42 H423 110.6 no
H422 C42 H423 115.4 no
Si40 C43 H431 109.1 no
Si40 C43 H432 107.8 no
H431 C43 H432 111.0 no
Si40 C43 H433 108.6 no
H431 C43 H433 109.2 no
H432 C43 H433 111.0 no
C11 C44 C45 107.7(3) yes
C11 C44 H441 126.0 no
C45 C44 H441 126.3 no
C9 C45 C44 108.6(3) yes
C9 C45 H451 125.1 no
C44 C45 H451 126.3 no
C8 C46 C47 119.3(3) yes
C8 C46 C51 122.0(3) yes
C47 C46 C51 118.7(3) yes
C46 C47 C48 121.9(3) yes
C46 C47 H471 117.4 no
C48 C47 H471 120.7 no
C47 C48 C49 117.7(3) yes
C47 C48 C56 121.9(4) yes
C49 C48 C56 120.3(3) yes
C48 C49 C50 122.9(3) yes
C48 C49 H491 118.4 no
C50 C49 H491 118.7 no
C49 C50 C51 117.5(3) yes
C49 C50 C52 121.6(3) yes
C51 C50 C52 120.9(3) yes
C50 C51 C46 121.3(3) yes
C50 C51 H511 119.4 no
C46 C51 H511 119.3 no
C50 C52 C53 109.7(3) yes
C50 C52 C54 107.9(3) yes
C53 C52 C54 110.9(4) yes
C50 C52 C55 112.3(3) yes
C53 C52 C55 108.1(4) yes
C54 C52 C55 107.9(4) yes
C52 C53 H531 111.6 no
C52 C53 H532 110.9 no
H531 C53 H532 108.2 no
C52 C53 H533 112.1 no
H531 C53 H533 106.8 no
H532 C53 H533 106.9 no
C52 C54 H541 108.6 no
C52 C54 H542 108.1 no
H541 C54 H542 110.3 no
C52 C54 H543 109.6 no
H541 C54 H543 108.8 no
H542 C54 H543 111.4 no
C52 C55 H551 105.2 no
C52 C55 H552 108.3 no
H551 C55 H552 111.0 no
C52 C55 H553 109.1 no
H551 C55 H553 111.1 no
H552 C55 H553 111.9 no
C48 C56 C57 109.6(4) yes
C48 C56 C58 107.5(4) yes
C57 C56 C58 110.6(4) yes
C48 C56 C59 112.9(3) yes
C57 C56 C59 109.1(4) yes
C58 C56 C59 107.3(4) yes
C56 C57 H571 112.6 no
C56 C57 H572 106.5 no
H571 C57 H572 110.2 no
C56 C57 H573 109.2 no
H571 C57 H573 108.9 no
H572 C57 H573 109.4 no
C56 C58 H581 109.8 no
C56 C58 H582 109.0 no
H581 C58 H582 110.4 no
C56 C58 H583 107.4 no
H581 C58 H583 112.2 no
H582 C58 H583 108.0 no
C56 C59 H591 107.7 no
C56 C59 H592 110.1 no
H591 C59 H592 109.3 no
C56 C59 H593 110.1 no
H591 C59 H593 110.1 no
H592 C59 H593 109.5 no
C7 C60 C61 107.0(3) yes
C7 C60 H601 125.4 no
C61 C60 H601 127.6 no
C5 C61 C60 106.4(3) yes
C5 C61 H611 126.2 no
C60 C61 H611 127.4 no
Si1 C62 H623 108.4 no
Si1 C62 H622 109.7 no
H623 C62 H622 110.1 no
Si1 C62 H621 106.0 no
H623 C62 H621 110.5 no
H622 C62 H621 111.9 no
Si1 C63 H631 108.5 no
Si1 C63 H632 107.3 no
H631 C63 H632 110.4 no
Si1 C63 H633 109.9 no
H631 C63 H633 110.4 no
H632 C63 H633 110.3 no
Si1 C64 H641 108.2 no
Si1 C64 H642 109.4 no
H641 C64 H642 107.9 no
Si1 C64 H643 112.3 no
H641 C64 H643 110.7 no
H642 C64 H643 108.2 no
C66 O65 C69 108.7(4) yes
O65 C66 C67 108.4(5) yes
O65 C66 H661 109.9 no
C67 C66 H661 109.0 no
O65 C66 H662 110.9 no
C67 C66 H662 108.6 no
H661 C66 H662 110.0 no
C66 C67 C68 103.7(5) yes
C66 C67 H671 109.2 no
C68 C67 H671 110.8 no
C66 C67 H672 113.5 no
C68 C67 H672 110.0 no
H671 C67 H672 109.6 no
C67 C68 C69 103.8(5) yes
C67 C68 H681 109.4 no
C69 C68 H681 108.3 no
C67 C68 H682 113.4 no
C69 C68 H682 111.4 no
H681 C68 H682 110.2 no
C68 C69 O65 108.2(5) yes
C68 C69 H691 108.6 no
O65 C69 H691 107.6 no
C68 C69 H692 112.6 no
O65 C69 H692 107.0 no
H691 C69 H692 112.7 no

loop_
_geom_bond_atom_site_label_1
_geom_bond_atom_site_label_2
_geom_bond_distance
_geom_bond_publ_flag
Si1 C2 1.848(4) yes
Si1 C62 1.857(4) yes
Si1 C63 1.840(4) yes
Si1 C64 1.855(5) yes
C2 C3 1.188(5) yes
C3 C4 1.441(4) yes
C4 C5 1.417(4) yes
C4 C19 1.397(4) yes
C5 N6 1.362(4) yes
C5 C61 1.451(4) yes
N6 C7 1.370(4) yes
C7 C8 1.406(4) yes
C7 C60 1.456(4) yes
C8 C9 1.399(4) yes
C8 C46 1.494(4) yes
C9 N10 1.373(4) yes
C9 C45 1.432(4) yes
N10 C11 1.363(4) yes
N10 H101 0.856(18) no
C11 C12 1.419(4) yes
C11 C44 1.426(4) yes
C12 C13 1.404(4) yes
C12 C38 1.433(4) yes
C13 N14 1.367(4) yes
C13 C37 1.448(4) yes
N14 C15 1.363(4) yes
C15 C16 1.409(5) yes
C15 C36 1.458(4) yes
C16 C17 1.402(4) yes
C16 C22 1.502(4) yes
C17 N18 1.379(4) yes
C17 C21 1.431(4) yes
N18 C19 1.373(4) yes
N18 H181 0.845(18) no
C19 C20 1.427(5) yes
C20 C21 1.351(5) yes
C20 H201 0.929 no
C21 H211 0.939 no
C22 C23 1.392(5) yes
C22 C31 1.384(4) yes
C23 C24 1.395(4) yes
C23 H231 0.948 no
C24 C25 1.535(5) yes
C24 C29 1.405(5) yes
C25 C26 1.477(6) yes
C25 C27 1.508(6) yes
C25 C28 1.521(6) yes
C26 H261 0.957 no
C26 H262 0.967 no
C26 H263 0.957 no
C27 H271 0.973 no
C27 H272 0.963 no
C27 H273 0.971 no
C28 H281 0.977 no
C28 H282 0.983 no
C28 H283 0.976 no
C29 C30 1.389(5) yes
C29 H291 0.927 no
C30 C31 1.394(4) yes
C30 C32 1.537(4) yes
C31 H311 0.939 no
C32 C33 1.533(5) yes
C32 C34 1.540(5) yes
C32 C35 1.531(6) yes
C33 H333 0.956 no
C33 H332 0.975 no
C33 H331 0.959 no
C34 H341 0.956 no
C34 H342 0.952 no
C34 H343 0.971 no
C35 H353 0.969 no
C35 H352 0.965 no
C35 H351 0.969 no
C36 C37 1.341(5) yes
C36 H361 0.933 no
C37 H371 0.931 no
C38 C39 1.193(5) yes
C39 Si40 1.859(3) yes
Si40 C41 1.844(5) yes
Si40 C42 1.829(5) yes
Si40 C43 1.868(5) yes
C41 H411 0.961 no
C41 H412 0.964 no
C41 H413 0.964 no
C42 H421 0.961 no
C42 H422 0.995 no
C42 H423 0.981 no
C43 H431 0.966 no
C43 H432 0.992 no
C43 H433 0.977 no
C44 C45 1.352(4) yes
C44 H441 0.955 no
C45 H451 0.930 no
C46 C47 1.396(5) yes
C46 C51 1.393(5) yes
C47 C48 1.379(5) yes
C47 H471 0.941 no
C48 C49 1.386(5) yes
C48 C56 1.547(5) yes
C49 C50 1.398(5) yes
C49 H491 0.961 no
C50 C51 1.395(5) yes
C50 C52 1.531(5) yes
C51 H511 0.950 no
C52 C53 1.511(7) yes
C52 C54 1.540(6) yes
C52 C55 1.532(5) yes
C53 H531 0.972 no
C53 H532 0.962 no
C53 H533 0.974 no
C54 H541 0.966 no
C54 H542 0.987 no
C54 H543 0.993 no
C55 H551 0.964 no
C55 H552 0.968 no
C55 H553 0.980 no
C56 C57 1.525(6) yes
C56 C58 1.544(6) yes
C56 C59 1.513(7) yes
C57 H571 0.974 no
C57 H572 0.975 no
C57 H573 0.982 no
C58 H581 0.964 no
C58 H582 0.962 no
C58 H583 0.975 no
C59 H591 0.991 no
C59 H592 0.979 no
C59 H593 0.985 no
C60 C61 1.337(5) yes
C60 H601 0.944 no
C61 H611 0.947 no
C62 H623 0.957 no
C62 H622 0.971 no
C62 H621 0.976 no
C63 H631 0.943 no
C63 H632 0.956 no
C63 H633 0.950 no
C64 H641 0.970 no
C64 H642 0.966 no
C64 H643 0.980 no
O65 C66 1.407(7) yes
O65 C69 1.412(6) yes
C66 C67 1.484(8) yes
C66 H661 0.961 no
C66 H662 0.978 no
C67 C68 1.508(8) yes
C67 H671 0.987 no
C67 H672 0.987 no
C68 C69 1.452(8) yes
C68 H681 0.970 no
C68 H682 0.985 no
C69 H691 0.971 no
C69 H692 0.975 no

loop_
_geom_hbond_atom_site_label_D
_geom_hbond_atom_site_label_H
_geom_hbond_atom_site_label_A
_geom_hbond_angle_DHA
_geom_hbond_distance_DH
_geom_hbond_distance_HA
_geom_hbond_distance_DA
_geom_hbond_publ_flag
N18 H181 N6 121.2(15) 0.845 2.415 2.943(6) yes
N18 H181 N14 122.6(15) 0.845 2.342 2.886(6) yes
N10 H101 N6 120.6(16) 0.856 2.368 2.900(6) yes
N10 H101 N14 121.4(15) 0.856 2.381 2.920(6) yes
